data_7205651
loop_
_publ_author_name
'Wahl, Helene'
'Haynes, Delia A.'
'le Roex, Tanya'

_publ_section_title
;
 Solvate formation in lutidinium pamoate salts: a systematic study
;
_journal_issue 7
_journal_name_full CrystEngComm
_journal_page_first 2227
_journal_paper_doi 10.1039/c0ce00528b
_journal_volume 13
_journal_year 2011
_chemical_formula_moiety 'C23 H14 O6 2-, 2(C6 H8 N 1+), C6 H7 N'
_chemical_formula_sum 'C41 H37 N3 O6'
_chemical_formula_weight 667.74
_chemical_name_common 'bis(3-picolinium) pamoate 3-picoline co-crystal'
_chemical_name_systematic
;
?
;
_space_group_IT_number 14
_symmetry_cell_setting monoclinic
_symmetry_space_group_name_Hall '-P 2ybc'
_symmetry_space_group_name_H-M 'P 1 21/c 1'
_atom_sites_solution_hydrogens geom
_atom_sites_solution_primary direct
_atom_sites_solution_secondary difmap
_audit_creation_method SHELXL-97
_cell_angle_alpha 90.00
_cell_angle_beta 101.733(2)
_cell_angle_gamma 90.00
_cell_formula_units_Z 4
_cell_length_a 14.108(2)
_cell_length_b 11.5703(18)
_cell_length_c 21.107(3)
_cell_measurement_reflns_used 5562
_cell_measurement_temperature 100(2)
_cell_measurement_theta_max 27.612
_cell_measurement_theta_min 2.296
_cell_volume 3373.4(9)
_computing_cell_refinement 'SAINT (Bruker, 2009)'
_computing_data_collection 'APEX2 (Bruker, 2009)'
_computing_data_reduction SAINT
_computing_structure_refinement 'SHELXL (Sheldrick, 2008)'
_computing_structure_solution 'SHELXS (Sheldrick, 2008)'
_diffrn_ambient_temperature 100(2)
_diffrn_measured_fraction_theta_full 0.996
_diffrn_measured_fraction_theta_max 0.903
_diffrn_measurement_device_type 'Bruker APEX CCD area-detector'
_diffrn_measurement_method \w
_diffrn_radiation_monochromator graphite
_diffrn_radiation_source 'fine-focus sealed tube'
_diffrn_radiation_type MoK\a
_diffrn_radiation_wavelength 0.71073
_diffrn_reflns_av_R_equivalents 0.0257
_diffrn_reflns_av_sigmaI/netI 0.0332
_diffrn_reflns_limit_h_max 17
_diffrn_reflns_limit_h_min -7
_diffrn_reflns_limit_k_max 15
_diffrn_reflns_limit_k_min -15
_diffrn_reflns_limit_l_max 25
_diffrn_reflns_limit_l_min -26
_diffrn_reflns_number 19883
_diffrn_reflns_theta_full 26.00
_diffrn_reflns_theta_max 28.04
_diffrn_reflns_theta_min 1.97
_diffrn_standards_number 0
_exptl_absorpt_coefficient_mu 0.089
_exptl_absorpt_correction_T_max 0.9906
_exptl_absorpt_correction_T_min 0.9782
_exptl_absorpt_correction_type multi-scan
_exptl_absorpt_process_details '(SADABS; Bruker, 2002)'
_exptl_crystal_colour yellow
_exptl_crystal_density_diffrn 1.315
_exptl_crystal_density_method 'not measured'
_exptl_crystal_description shard
_exptl_crystal_F_000 1408
_exptl_crystal_size_max 0.25
_exptl_crystal_size_mid 0.14
_exptl_crystal_size_min 0.11
_refine_diff_density_max 0.246
_refine_diff_density_min -0.205
_refine_diff_density_rms 0.040
_refine_ls_extinction_method none
_refine_ls_goodness_of_fit_ref 1.032
_refine_ls_hydrogen_treatment mixed
_refine_ls_matrix_type full
_refine_ls_number_parameters 524
_refine_ls_number_reflns 7380
_refine_ls_number_restraints 0
_refine_ls_restrained_S_all 1.032
_refine_ls_R_factor_all 0.0584
_refine_ls_R_factor_gt 0.0402
_refine_ls_shift/su_max 0.004
_refine_ls_shift/su_mean 0.000
_refine_ls_structure_factor_coef Fsqd
_refine_ls_weighting_details 'calc w=1/[\s^2^(Fo^2^)+(0.0456P)^2^+0.8028P] where P=(Fo^2^+2Fc^2^)/3'
_refine_ls_weighting_scheme calc
_refine_ls_wR_factor_gt 0.0948
_refine_ls_wR_factor_ref 0.1059
_reflns_number_gt 5571
_reflns_number_total 7380
_reflns_threshold_expression >2sigma(I)
_cod_data_source_file c0ce00528b.txt
_cod_data_source_block 1f
_cod_original_sg_symbol_H-M P2(1)/c
_cod_database_code 7205651

loop_
_symmetry_equiv_pos_as_xyz
'x, y, z'
'-x, y+1/2, -z+1/2'
'-x, -y, -z'
'x, -y-1/2, z-1/2'

loop_
_atom_site_label
_atom_site_type_symbol
_atom_site_fract_x
_atom_site_fract_y
_atom_site_fract_z
_atom_site_U_iso_or_equiv
_atom_site_adp_type
_atom_site_occupancy
_atom_site_symmetry_multiplicity
_atom_site_calc_flag
_atom_site_refinement_flags
_atom_site_disorder_assembly
_atom_site_disorder_group
N11 N 0.24714(8) 0.42431(10) 0.53237(6) 0.0265(3) Uani 1 1 d . . .
H11 H 0.1619(16) 0.4004(19) 0.5097(10) 0.082(7) Uiso 1 1 d . . .
C12 C 0.29618(10) 0.37021(12) 0.58515(7) 0.0276(3) Uani 1 1 d . . .
H12 H 0.2636 0.3137 0.6055 0.033 Uiso 1 1 calc R . .
C13 C 0.39266(10) 0.39368(12) 0.61117(7) 0.0269(3) Uani 1 1 d . . .
C14 C 0.43716(10) 0.47823(13) 0.58046(7) 0.0301(3) Uani 1 1 d . . .
H14 H 0.5030 0.4975 0.5970 0.036 Uiso 1 1 calc R . .
C15 C 0.38666(10) 0.53446(13) 0.52622(7) 0.0313(3) Uani 1 1 d . . .
H15 H 0.4170 0.5923 0.5053 0.038 Uiso 1 1 calc R . .
C16 C 0.29077(10) 0.50469(13) 0.50299(7) 0.0291(3) Uani 1 1 d . . .
H16 H 0.2554 0.5421 0.4655 0.035 Uiso 1 1 calc R . .
C17 C 0.44566(11) 0.33292(14) 0.67090(7) 0.0347(4) Uani 1 1 d . . .
H17C H 0.5061 0.3003 0.6626 0.052 Uiso 1 1 calc R . .
H17A H 0.4051 0.2707 0.6823 0.052 Uiso 1 1 calc R . .
H17B H 0.4604 0.3882 0.7067 0.052 Uiso 1 1 calc R . .
N21 N -0.66731(13) 0.30433(17) -0.05329(8) 0.0290(4) Uani 0.875(3) 1 d P A 1
H21 H -0.5837(18) 0.312(2) -0.0188(12) 0.073(7) Uiso 0.875(3) 1 d P A 1
C22 C -0.73691(16) 0.3621(2) -0.03189(11) 0.0303(4) Uani 0.875(3) 1 d P A 1
H22 H -0.7196 0.4088 0.0057 0.036 Uiso 0.875(3) 1 calc PR A 1
C23 C -0.83340(14) 0.35620(17) -0.06280(11) 0.0336(5) Uani 0.875(3) 1 d P A 1
C24 C -0.85532(19) 0.2890(2) -0.11808(12) 0.0373(7) Uani 0.875(3) 1 d P A 1
H24 H -0.9205 0.2836 -0.1410 0.045 Uiso 0.875(3) 1 calc PR A 1
C25 C -0.78346(15) 0.22966(18) -0.14048(9) 0.0376(5) Uani 0.875(3) 1 d P A 1
H25 H -0.7988 0.1836 -0.1784 0.045 Uiso 0.875(3) 1 calc PR A 1
C26 C -0.68898(14) 0.23875(17) -0.10657(9) 0.0324(4) Uani 0.875(3) 1 d P A 1
H26 H -0.6390 0.1981 -0.1212 0.039 Uiso 0.875(3) 1 calc PR A 1
C27 C -0.90994(15) 0.41807(18) -0.03571(11) 0.0460(6) Uani 0.875(3) 1 d P A 1
H27A H -0.9592 0.4487 -0.0713 0.069 Uiso 0.875(3) 1 calc PR A 1
H27C H -0.8803 0.4819 -0.0081 0.069 Uiso 0.875(3) 1 calc PR A 1
H27B H -0.9402 0.3640 -0.0101 0.069 Uiso 0.875(3) 1 calc PR A 1
N31 N -0.6935(13) 0.3313(14) -0.0424(7) 0.026(4) Uiso 0.125(3) 1 d P A 2
H31 H -0.6312 0.3261 -0.0258 0.032 Uiso 0.125(3) 1 calc PR A 2
C32 C -0.7260(11) 0.2763(12) -0.0949(6) 0.030(3) Uiso 0.125(3) 1 d P A 2
H32 H -0.6823 0.2312 -0.1134 0.035 Uiso 0.125(3) 1 calc PR A 2
C33 C -0.8237(12) 0.2799(17) -0.1263(8) 0.021(4) Uiso 0.125(3) 1 d P A 2
C34 C -0.8819(13) 0.3458(13) -0.0920(8) 0.035(3) Uiso 0.125(3) 1 d P A 2
H34 H -0.9494 0.3499 -0.1096 0.042 Uiso 0.125(3) 1 calc PR A 2
C35 C -0.8484(11) 0.4021(13) -0.0372(7) 0.030(3) Uiso 0.125(3) 1 d P A 2
H35 H -0.8906 0.4452 -0.0164 0.036 Uiso 0.125(3) 1 calc PR A 2
C36 C -0.7475(12) 0.3961(14) -0.0105(8) 0.034(4) Uiso 0.125(3) 1 d P A 2
H36 H -0.7195 0.4362 0.0280 0.041 Uiso 0.125(3) 1 calc PR A 2
C37 C -0.8659(10) 0.2199(12) -0.1848(6) 0.041(4) Uiso 0.125(3) 1 d P A 2
H37A H -0.9096 0.1596 -0.1751 0.061 Uiso 0.125(3) 1 calc PR A 2
H37B H -0.8144 0.1845 -0.2032 0.061 Uiso 0.125(3) 1 calc PR A 2
H37C H -0.9023 0.2747 -0.2160 0.061 Uiso 0.125(3) 1 calc PR A 2
N41 N -0.3437(7) -0.0033(9) 0.1872(4) 0.052(2) Uani 0.820(3) 1 d P B 3
C42 C -0.26233(18) 0.0601(2) 0.19741(13) 0.0374(6) Uani 0.820(3) 1 d P B 3
H42 H -0.2463 0.0986 0.1612 0.045 Uiso 0.820(3) 1 calc PR B 3
C43 C -0.19983(17) 0.07355(18) 0.25678(14) 0.0248(5) Uani 0.820(3) 1 d P B 3
C44 C -0.22526(16) 0.0164(2) 0.30868(11) 0.0281(5) Uani 0.820(3) 1 d P B 3
H44 H -0.1842 0.0210 0.3503 0.034 Uiso 0.820(3) 1 calc PR B 3
C45 C -0.30977(16) -0.04710(17) 0.30029(11) 0.0378(5) Uani 0.820(3) 1 d P B 3
H45 H -0.3283 -0.0854 0.3357 0.045 Uiso 0.820(3) 1 calc PR B 3
C46 C -0.3662(2) -0.0533(2) 0.23923(15) 0.0448(7) Uani 0.820(3) 1 d P B 3
H46 H -0.4249 -0.0958 0.2336 0.054 Uiso 0.820(3) 1 calc PR B 3
H224 H -0.4895 0.4873 0.1435 0.058(6) Uiso 1 1 d R . .
H211 H -0.0021 0.5649 0.3558 0.057(6) Uiso 1 1 d R . .
C47 C -0.11157(13) 0.14749(15) 0.26420(9) 0.0310(5) Uani 0.820(3) 1 d P B 3
H47A H -0.1238 0.2219 0.2833 0.047 Uiso 0.820(3) 1 calc PR B 3
H47B H -0.0957 0.1605 0.2217 0.047 Uiso 0.820(3) 1 calc PR B 3
H47C H -0.0573 0.1086 0.2925 0.047 Uiso 0.820(3) 1 calc PR B 3
N51 N -0.348(3) 0.005(3) 0.1903(16) 0.026(5) Uiso 0.180(3) 1 d P B 4
C52 C -0.3277(10) -0.0469(12) 0.2529(7) 0.043(4) Uiso 0.180(3) 1 d P B 4
H52 H -0.3723 -0.1009 0.2640 0.052 Uiso 0.180(3) 1 calc PR B 4
C53 C -0.2468(10) -0.0216(11) 0.2969(6) 0.032(3) Uiso 0.180(3) 1 d P B 4
C54 C -0.1889(10) 0.0613(12) 0.2794(6) 0.028(3) Uiso 0.180(3) 1 d P B 4
H54 H -0.1341 0.0848 0.3107 0.034 Uiso 0.180(3) 1 calc PR B 4
C55 C -0.2030(8) 0.1121(10) 0.2218(6) 0.043(3) Uiso 0.180(3) 1 d P B 4
H55 H -0.1592 0.1680 0.2116 0.052 Uiso 0.180(3) 1 calc PR B 4
C56 C -0.2849(11) 0.0793(14) 0.1776(7) 0.049(4) Uiso 0.180(3) 1 d P B 4
H56 H -0.2957 0.1128 0.1357 0.059 Uiso 0.180(3) 1 calc PR B 4
C57 C -0.2248(7) -0.0801(9) 0.3608(5) 0.048(3) Uiso 0.180(3) 1 d P B 4
H57A H -0.2849 -0.0909 0.3767 0.071 Uiso 0.180(3) 1 calc PR B 4
H57B H -0.1799 -0.0324 0.3916 0.071 Uiso 0.180(3) 1 calc PR B 4
H57C H -0.1952 -0.1555 0.3564 0.071 Uiso 0.180(3) 1 calc PR B 4
O211 O -0.06146(7) 0.56823(8) 0.32887(5) 0.0280(2) Uani 1 1 d . . .
C211 C -0.11069(10) 0.47830(11) 0.34834(6) 0.0220(3) Uani 1 1 d . . .
C212 C -0.06578(9) 0.41097(11) 0.40297(6) 0.0217(3) Uani 1 1 d . . .
C213 C -0.11648(10) 0.32219(12) 0.42329(6) 0.0227(3) Uani 1 1 d . . .
H213 H -0.0861 0.2760 0.4589 0.027 Uiso 1 1 calc R . .
C214 C -0.21302(10) 0.29779(12) 0.39242(6) 0.0224(3) Uani 1 1 d . . .
C215 C -0.26693(10) 0.21049(12) 0.41616(7) 0.0265(3) Uani 1 1 d . . .
H215 H -0.2368 0.1655 0.4523 0.032 Uiso 1 1 calc R . .
C216 C -0.36163(11) 0.18972(13) 0.38796(7) 0.0295(3) Uani 1 1 d . . .
H216 H -0.3976 0.1324 0.4051 0.035 Uiso 1 1 calc R . .
C217 C -0.40499(10) 0.25423(13) 0.33332(7) 0.0285(3) Uani 1 1 d . . .
H217 H -0.4704 0.2392 0.3133 0.034 Uiso 1 1 calc R . .
C218 C -0.35497(10) 0.33839(12) 0.30826(6) 0.0250(3) Uani 1 1 d . . .
H218 H -0.3860 0.3800 0.2710 0.030 Uiso 1 1 calc R . .
C219 C -0.25680(9) 0.36452(11) 0.33734(6) 0.0220(3) Uani 1 1 d . . .
C220 C -0.20327(9) 0.45438(11) 0.31421(6) 0.0216(3) Uani 1 1 d . . .
O221 O 0.08420(7) 0.51064(9) 0.41474(5) 0.0289(2) Uani 1 1 d . . .
C221 C 0.03595(10) 0.43606(12) 0.43708(6) 0.0225(3) Uani 1 1 d . . .
O222 O 0.06955(7) 0.37677(8) 0.48820(4) 0.0263(2) Uani 1 1 d . . .
C222 C -0.24630(10) 0.52666(12) 0.25504(6) 0.0236(3) Uani 1 1 d . . .
H22A H -0.2012 0.5907 0.2514 0.028 Uiso 1 1 calc R . .
H22B H -0.3076 0.5614 0.2618 0.028 Uiso 1 1 calc R . .
C223 C -0.26665(10) 0.46018(11) 0.19138(6) 0.0217(3) Uani 1 1 d . . .
O224 O -0.43339(7) 0.50565(9) 0.17778(5) 0.0285(2) Uani 1 1 d . . .
C224 C -0.36054(10) 0.45051(12) 0.15624(6) 0.0227(3) Uani 1 1 d . . .
C225 C -0.38259(10) 0.38230(12) 0.09860(6) 0.0225(3) Uani 1 1 d . . .
C226 C -0.30948(10) 0.32576(12) 0.07758(6) 0.0240(3) Uani 1 1 d . . .
H226 H -0.3246 0.2777 0.0404 0.029 Uiso 1 1 calc R . .
C227 C -0.21222(10) 0.33741(11) 0.10997(6) 0.0222(3) Uani 1 1 d . . .
C228 C -0.13632(10) 0.28158(12) 0.08695(7) 0.0253(3) Uani 1 1 d . . .
H228 H -0.1517 0.2319 0.0505 0.030 Uiso 1 1 calc R . .
C229 C -0.04175(10) 0.29778(12) 0.11615(7) 0.0268(3) Uani 1 1 d . . .
H229 H 0.0084 0.2604 0.1000 0.032 Uiso 1 1 calc R . .
C230 C -0.01953(10) 0.37074(12) 0.17057(7) 0.0275(3) Uani 1 1 d . . .
H230 H 0.0463 0.3837 0.1904 0.033 Uiso 1 1 calc R . .
C231 C -0.09087(10) 0.42330(12) 0.19541(6) 0.0244(3) Uani 1 1 d . . .
H231 H -0.0737 0.4709 0.2326 0.029 Uiso 1 1 calc R . .
C232 C -0.19025(9) 0.40791(11) 0.16650(6) 0.0211(3) Uani 1 1 d . . .
O233 O -0.49734(7) 0.30768(10) 0.01078(5) 0.0351(3) Uani 1 1 d . . .
C233 C -0.48470(10) 0.37133(12) 0.06168(7) 0.0262(3) Uani 1 1 d . . .
O234 O -0.55179(7) 0.42168(9) 0.08106(5) 0.0316(2) Uani 1 1 d . . .

loop_
_atom_site_aniso_label
_atom_site_aniso_U_11
_atom_site_aniso_U_22
_atom_site_aniso_U_33
_atom_site_aniso_U_23
_atom_site_aniso_U_13
_atom_site_aniso_U_12
N11 0.0225(6) 0.0291(6) 0.0262(6) -0.0060(5) 0.0009(5) 0.0026(5)
C12 0.0280(7) 0.0258(7) 0.0281(7) -0.0052(6) 0.0034(6) 0.0010(6)
C13 0.0254(7) 0.0269(7) 0.0267(7) -0.0079(6) 0.0015(6) 0.0053(6)
C14 0.0216(7) 0.0349(8) 0.0328(8) -0.0069(6) 0.0030(6) 0.0014(6)
C15 0.0247(7) 0.0353(8) 0.0336(8) -0.0010(6) 0.0053(6) -0.0005(6)
C16 0.0254(7) 0.0325(8) 0.0285(7) -0.0012(6) 0.0038(6) 0.0039(6)
C17 0.0332(8) 0.0339(8) 0.0341(8) -0.0010(7) -0.0003(7) 0.0041(7)
N21 0.0210(9) 0.0336(10) 0.0305(9) 0.0034(7) 0.0009(7) -0.0019(7)
C22 0.0308(11) 0.0276(11) 0.0323(11) 0.0057(9) 0.0060(9) -0.0008(9)
C23 0.0265(10) 0.0301(10) 0.0428(12) 0.0161(9) 0.0043(10) -0.0001(8)
C24 0.0230(12) 0.0387(14) 0.0454(14) 0.0152(11) -0.0039(11) -0.0040(11)
C25 0.0353(11) 0.0369(11) 0.0343(10) 0.0043(8) -0.0076(8) -0.0060(9)
C26 0.0305(10) 0.0341(10) 0.0298(9) 0.0009(8) -0.0001(8) -0.0021(8)
C27 0.0302(11) 0.0410(12) 0.0674(14) 0.0162(10) 0.0110(10) 0.0051(9)
N41 0.037(2) 0.052(3) 0.058(3) -0.0008(16) -0.0157(14) -0.0017(16)
C42 0.0364(13) 0.0363(13) 0.0361(14) 0.0036(11) -0.0003(11) -0.0004(10)
C43 0.0252(11) 0.0211(11) 0.0295(14) 0.0021(10) 0.0085(11) 0.0032(8)
C44 0.0269(11) 0.0288(12) 0.0299(11) -0.0033(10) 0.0089(9) -0.0013(9)
C45 0.0344(12) 0.0346(11) 0.0496(14) -0.0033(9) 0.0206(10) -0.0067(9)
C46 0.0263(13) 0.0399(14) 0.0663(19) -0.0070(12) 0.0049(13) -0.0046(11)
C47 0.0257(9) 0.0270(10) 0.0419(11) -0.0002(8) 0.0103(8) -0.0010(7)
O211 0.0265(5) 0.0281(5) 0.0272(5) 0.0017(4) 0.0000(4) -0.0093(4)
C211 0.0243(7) 0.0216(7) 0.0208(6) -0.0034(5) 0.0062(5) -0.0033(5)
C212 0.0207(6) 0.0245(7) 0.0198(6) -0.0057(5) 0.0039(5) -0.0011(5)
C213 0.0232(7) 0.0257(7) 0.0193(6) -0.0019(5) 0.0047(5) 0.0006(6)
C214 0.0235(7) 0.0238(7) 0.0200(6) -0.0047(5) 0.0049(5) -0.0016(6)
C215 0.0286(7) 0.0275(7) 0.0230(7) -0.0018(6) 0.0042(6) -0.0035(6)
C216 0.0314(8) 0.0311(8) 0.0265(7) -0.0035(6) 0.0070(6) -0.0104(6)
C217 0.0224(7) 0.0351(8) 0.0274(7) -0.0073(6) 0.0037(6) -0.0072(6)
C218 0.0240(7) 0.0302(8) 0.0202(6) -0.0042(6) 0.0028(5) -0.0008(6)
C219 0.0214(7) 0.0241(7) 0.0207(6) -0.0068(5) 0.0052(5) -0.0017(5)
C220 0.0229(7) 0.0229(7) 0.0189(6) -0.0042(5) 0.0042(5) -0.0003(5)
O221 0.0232(5) 0.0312(6) 0.0311(5) 0.0008(4) 0.0024(4) -0.0053(4)
C221 0.0214(7) 0.0243(7) 0.0220(7) -0.0051(5) 0.0048(5) -0.0003(6)
O222 0.0226(5) 0.0293(5) 0.0251(5) -0.0010(4) 0.0007(4) -0.0013(4)
C222 0.0238(7) 0.0228(7) 0.0236(7) -0.0016(5) 0.0034(6) 0.0002(6)
C223 0.0238(7) 0.0196(6) 0.0209(6) 0.0017(5) 0.0025(5) -0.0002(5)
O224 0.0227(5) 0.0346(6) 0.0266(5) -0.0060(4) 0.0016(4) 0.0079(4)
C224 0.0235(7) 0.0228(7) 0.0223(7) 0.0013(5) 0.0055(6) 0.0038(5)
C225 0.0221(7) 0.0237(7) 0.0208(6) 0.0018(5) 0.0022(5) 0.0000(5)
C226 0.0265(7) 0.0240(7) 0.0212(7) -0.0019(5) 0.0039(6) -0.0015(6)
C227 0.0240(7) 0.0208(7) 0.0222(6) 0.0031(5) 0.0056(5) 0.0005(5)
C228 0.0294(7) 0.0235(7) 0.0237(7) 0.0002(6) 0.0070(6) 0.0018(6)
C229 0.0247(7) 0.0279(8) 0.0294(7) 0.0051(6) 0.0093(6) 0.0045(6)
C230 0.0210(7) 0.0317(8) 0.0290(7) 0.0061(6) 0.0036(6) -0.0007(6)
C231 0.0239(7) 0.0253(7) 0.0228(7) 0.0025(5) 0.0025(6) -0.0018(6)
C232 0.0223(7) 0.0192(6) 0.0218(6) 0.0044(5) 0.0044(5) -0.0002(5)
O233 0.0267(5) 0.0480(7) 0.0286(5) -0.0104(5) 0.0006(4) -0.0024(5)
C233 0.0247(7) 0.0300(8) 0.0224(7) 0.0014(6) 0.0015(6) -0.0006(6)
O234 0.0226(5) 0.0379(6) 0.0322(5) -0.0038(5) 0.0004(4) 0.0056(4)

loop_
_atom_type_symbol
_atom_type_description
_atom_type_scat_dispersion_real
_atom_type_scat_dispersion_imag
_atom_type_scat_source
C C 0.0033 0.0016 'International Tables Vol C Tables 4.2.6.8 and 6.1.1.4'
H H 0.0000 0.0000 'International Tables Vol C Tables 4.2.6.8 and 6.1.1.4'
N N 0.0061 0.0033 'International Tables Vol C Tables 4.2.6.8 and 6.1.1.4'
O O 0.0106 0.0060 'International Tables Vol C Tables 4.2.6.8 and 6.1.1.4'

loop_
_geom_angle_atom_site_label_1
_geom_angle_atom_site_label_2
_geom_angle_atom_site_label_3
_geom_angle
_geom_angle_site_symmetry_1
_geom_angle_site_symmetry_3
_geom_angle_publ_flag
C16 N11 C12 120.14(13) . . ?
N11 C12 C13 122.45(14) . . ?
C12 C13 C14 116.90(13) . . ?
C12 C13 C17 121.42(14) . . ?
C14 C13 C17 121.66(13) . . ?
C15 C14 C13 120.76(14) . . ?
C14 C15 C16 118.55(14) . . ?
N11 C16 C15 121.19(14) . . ?
C26 N21 C22 120.52(17) . . ?
N21 C22 C23 122.2(2) . . ?
C24 C23 C22 117.0(2) . . ?
C24 C23 C27 122.3(2) . . ?
C22 C23 C27 120.7(2) . . ?
C23 C24 C25 120.9(2) . . ?
C26 C25 C24 118.8(2) . . ?
N21 C26 C25 120.6(2) . . ?
C32 N31 C36 124.9(17) . . ?
N31 C32 C33 122.5(16) . . ?
C32 C33 C34 113.0(15) . . ?
C32 C33 C37 125.9(17) . . ?
C34 C33 C37 121.1(16) . . ?
C35 C34 C33 124.5(18) . . ?
C34 C35 C36 118.1(18) . . ?
N31 C36 C35 117.0(15) . . ?
C46 N41 C42 116.3(7) . . ?
N41 C42 C43 124.9(5) . . ?
C42 C43 C44 116.2(2) . . ?
C42 C43 C47 121.5(2) . . ?
C44 C43 C47 122.3(3) . . ?
C45 C44 C43 120.5(2) . . ?
C46 C45 C44 118.0(2) . . ?
N41 C46 C45 124.1(5) . . ?
C56 N51 C52 116(3) . . ?
C53 C52 N51 122(2) . . ?
C52 C53 C54 115.9(12) . . ?
C52 C53 C57 121.2(13) . . ?
C54 C53 C57 122.9(12) . . ?
C55 C54 C53 125.1(13) . . ?
C54 C55 C56 116.5(12) . . ?
N51 C56 C55 124(2) . . ?
O211 C211 C220 118.76(12) . . ?
O211 C211 C212 119.41(12) . . ?
C220 C211 C212 121.83(12) . . ?
C213 C212 C211 119.19(12) . . ?
C213 C212 C221 120.36(12) . . ?
C211 C212 C221 120.45(12) . . ?
C212 C213 C214 121.40(13) . . ?
C213 C214 C215 121.06(12) . . ?
C213 C214 C219 118.96(12) . . ?
C215 C214 C219 119.97(12) . . ?
C216 C215 C214 121.23(13) . . ?
C215 C216 C217 119.15(13) . . ?
C218 C217 C216 121.45(13) . . ?
C217 C218 C219 121.00(13) . . ?
C214 C219 C220 120.06(12) . . ?
C214 C219 C218 117.17(12) . . ?
C220 C219 C218 122.77(12) . . ?
C211 C220 C219 118.43(12) . . ?
C211 C220 C222 119.55(12) . . ?
C219 C220 C222 121.99(12) . . ?
O221 C221 O222 123.32(12) . . ?
O221 C221 C212 119.67(12) . . ?
O222 C221 C212 117.00(12) . . ?
C220 C222 C223 114.71(11) . . ?
C224 C223 C232 118.74(12) . . ?
C224 C223 C222 120.08(12) . . ?
C232 C223 C222 121.18(12) . . ?
O224 C224 C223 119.16(12) . . ?
O224 C224 C225 119.56(12) . . ?
C223 C224 C225 121.27(12) . . ?
C226 C225 C224 119.43(12) . . ?
C226 C225 C233 119.95(12) . . ?
C224 C225 C233 120.62(12) . . ?
C225 C226 C227 121.36(12) . . ?
C226 C227 C228 121.24(12) . . ?
C226 C227 C232 119.00(12) . . ?
C228 C227 C232 119.75(12) . . ?
C229 C228 C227 121.33(13) . . ?
C228 C229 C230 119.06(13) . . ?
C231 C230 C229 121.31(13) . . ?
C230 C231 C232 121.20(13) . . ?
C231 C232 C223 122.83(12) . . ?
C231 C232 C227 117.26(12) . . ?
C223 C232 C227 119.91(12) . . ?
O234 C233 O233 123.76(13) . . ?
O234 C233 C225 120.19(12) . . ?
O233 C233 C225 116.05(12) . . ?

loop_
_geom_bond_atom_site_label_1
_geom_bond_atom_site_label_2
_geom_bond_distance
_geom_bond_site_symmetry_2
_geom_bond_publ_flag
N11 C16 1.3355(19) . ?
N11 C12 1.3409(18) . ?
C12 C13 1.387(2) . ?
C13 C14 1.392(2) . ?
C13 C17 1.503(2) . ?
C14 C15 1.382(2) . ?
C15 C16 1.385(2) . ?
N21 C26 1.339(3) . ?
N21 C22 1.340(3) . ?
C22 C23 1.386(3) . ?
C23 C24 1.383(3) . ?
C23 C27 1.502(3) . ?
C24 C25 1.385(3) . ?
C25 C26 1.383(3) . ?
N31 C32 1.28(2) . ?
N31 C36 1.342(19) . ?
C32 C33 1.40(2) . ?
C33 C34 1.42(2) . ?
C33 C37 1.44(2) . ?
C34 C35 1.33(2) . ?
C35 C36 1.42(2) . ?
N41 C46 1.335(9) . ?
N41 C42 1.342(11) . ?
C42 C43 1.387(4) . ?
C43 C44 1.388(3) . ?
C43 C47 1.493(3) . ?
C44 C45 1.381(3) . ?
C45 C46 1.372(4) . ?
N51 C56 1.31(4) . ?
N51 C52 1.43(4) . ?
C52 C53 1.349(18) . ?
C53 C54 1.359(18) . ?
C53 C57 1.484(15) . ?
C54 C55 1.327(14) . ?
C55 C56 1.382(17) . ?
O211 C211 1.3602(16) . ?
C211 C220 1.3852(19) . ?
C211 C212 1.4285(19) . ?
C212 C213 1.3695(19) . ?
C212 C221 1.4974(18) . ?
C213 C214 1.4137(19) . ?
C214 C215 1.4158(19) . ?
C214 C219 1.4273(19) . ?
C215 C216 1.369(2) . ?
C216 C217 1.405(2) . ?
C217 C218 1.3704(19) . ?
C218 C219 1.4284(18) . ?
C219 C220 1.4281(18) . ?
C220 C222 1.5230(18) . ?
O221 C221 1.2493(16) . ?
C221 O222 1.2852(16) . ?
C222 C223 1.5241(18) . ?
C223 C224 1.3848(19) . ?
C223 C232 1.4259(18) . ?
O224 C224 1.3639(16) . ?
C224 C225 1.4303(18) . ?
C225 C226 1.3692(19) . ?
C225 C233 1.4974(19) . ?
C226 C227 1.4095(19) . ?
C227 C228 1.4182(18) . ?
C227 C232 1.4265(18) . ?
C228 C229 1.364(2) . ?
C229 C230 1.408(2) . ?
C230 C231 1.3683(19) . ?
C231 C232 1.4219(18) . ?
O233 C233 1.2846(17) . ?
C233 O234 1.2490(17) . ?

loop_
_geom_hbond_atom_site_label_D
_geom_hbond_atom_site_label_H
_geom_hbond_atom_site_label_A
_geom_hbond_distance_DH
_geom_hbond_distance_HA
_geom_hbond_distance_DA
_geom_hbond_angle_DHA
_geom_hbond_site_symmetry_A
N11 H11 O222 1.23(2) 1.32(2) 2.5494(15) 177.0(19) .
N31 H31 O233 0.88 1.90 2.781(17) 177.3 .
